data_7011654
loop_
_publ_author_name
'Bowen, Richard J.'
'Fernandes, Manuel A.'
'Hitchcock, Peter B.'
'Lappert, Michael F.'
'Layh, Marcus'

_publ_section_title
;
 Synthesis and crystal structures of novel 1-aza-2-silacyclobut-3-enes
;
_journal_issue 16
_journal_name_full 'Journal of the Chemical Society, Dalton Transactions'
_journal_page_first 3253
_journal_paper_doi 10.1039/b202629p
_journal_year 2002
_chemical_formula_moiety 'C66 H122 Li2 N4 P4 Si8'
_chemical_formula_sum 'C66 H122 Li2 N4 P4 Si8'
_chemical_formula_weight 1334.16
_chemical_name_systematic
;
Bis-{(P,P,P',P'-tetramethylethylenediphosphine)-(1-(2,6-dimethylphenyl)-
2,2-bis(trimethylsilyl)-3-(trimethylsilyl-4-(2,6-dimethylphenyl)amido-1-aza-2-
sila-cyclobut-3-ene-N)-lithium}
;
_space_group_IT_number 2
_symmetry_cell_setting triclinic
_symmetry_space_group_name_Hall '-P 1'
_symmetry_space_group_name_H-M 'P -1'
_atom_sites_solution_hydrogens geom
_atom_sites_solution_primary direct
_atom_sites_solution_secondary difmap
_audit_creation_method SHELXL-97
_cell_angle_alpha 100.496(3)
_cell_angle_beta 100.679(3)
_cell_angle_gamma 111.366(3)
_cell_formula_units_Z 1
_cell_length_a 10.1824(16)
_cell_length_b 12.756(2)
_cell_length_c 18.168(3)
_cell_measurement_temperature 173(2)
_cell_volume 2077.6(6)
_computing_cell_refinement 'Bruker SMART'
_computing_data_collection 'Bruker SMART'
_computing_data_reduction 'Bruker SHELXTL'
_computing_molecular_graphics 'Bruker SHELXTL'
_computing_publication_material 'Bruker SHELXTL'
_computing_structure_refinement 'SHELXL-97 (Sheldrick, 1997)'
_computing_structure_solution 'SHELXS-97 (Sheldrick, 1990)'
_diffrn_ambient_temperature 173(2)
_diffrn_measured_fraction_theta_full 0.968
_diffrn_measured_fraction_theta_max 0.968
_diffrn_measurement_device_type 'CCD area detector'
_diffrn_measurement_method 'phi and omega scans'
_diffrn_radiation_monochromator graphite
_diffrn_radiation_source 'fine-focus sealed tube'
_diffrn_radiation_type MoK\a
_diffrn_radiation_wavelength 0.71073
_diffrn_reflns_av_R_equivalents 0.0172
_diffrn_reflns_av_sigmaI/netI 0.0431
_diffrn_reflns_limit_h_max 12
_diffrn_reflns_limit_h_min -13
_diffrn_reflns_limit_k_max 16
_diffrn_reflns_limit_k_min -14
_diffrn_reflns_limit_l_max 24
_diffrn_reflns_limit_l_min -23
_diffrn_reflns_number 14560
_diffrn_reflns_theta_full 28.32
_diffrn_reflns_theta_max 28.32
_diffrn_reflns_theta_min 1.19
_exptl_absorpt_coefficient_mu 0.243
_exptl_absorpt_correction_T_max 0.9577
_exptl_absorpt_correction_T_min 0.9092
_exptl_absorpt_correction_type empirical
_exptl_absorpt_process_details
;
SADABS: Area-Detector Absorption 
Correction. (1996)  Siemens Industrial Automation, Inc.: 
Madison, WI.. 
;
_exptl_crystal_colour Yellow
_exptl_crystal_density_diffrn 1.066
_exptl_crystal_density_method 'not measured'
_exptl_crystal_description Rectangular
_exptl_crystal_F_000 724
_exptl_crystal_preparation 'grown from hexane at -20 C'
_exptl_crystal_size_max 0.40
_exptl_crystal_size_mid 0.28
_exptl_crystal_size_min 0.18
_refine_diff_density_max 0.369
_refine_diff_density_min -0.305
_refine_diff_density_rms 0.054
_refine_ls_extinction_method none
_refine_ls_goodness_of_fit_ref 1.018
_refine_ls_hydrogen_treatment mixed
_refine_ls_matrix_type full
_refine_ls_number_parameters 396
_refine_ls_number_reflns 10016
_refine_ls_number_restraints 0
_refine_ls_restrained_S_all 1.018
_refine_ls_R_factor_all 0.0707
_refine_ls_R_factor_gt 0.0436
_refine_ls_shift/su_max 0.016
_refine_ls_shift/su_mean 0.000
_refine_ls_structure_factor_coef Fsqd
_refine_ls_weighting_details 'calc w=1/[\s^2^(Fo^2^)+(0.0763P)^2^+0.0000P] where P=(Fo^2^+2Fc^2^)/3'
_refine_ls_weighting_scheme calc
_refine_ls_wR_factor_gt 0.1160
_refine_ls_wR_factor_ref 0.1323
_reflns_number_gt 7063
_reflns_number_total 10016
_reflns_threshold_expression >2sigma(I)
_cod_data_source_file b202629p.txt
_cod_data_source_block li4rtf_s
_cod_depositor_comments
;
The following automatic conversions were performed:
'_symmetry_cell_setting' value 'Triclinic' changed to 'triclinic'
according to '/home/adriana/struct/CIF-dictionaries/cif_core.dic'
dictionary named 'cif_core.dic' version 2.4.1 from
2010-06-29.

'_exptl_absorpt_correction_type' value 'Empirical' changed to
'empirical' according to
'/home/adriana/struct/CIF-dictionaries/cif_core.dic' dictionary named
'cif_core.dic' version 2.4.1 from 2010-06-29.

Automatic conversion script
Id: cif_fix_enum 1555 2011-01-17 13:19:09Z saulius 
;
_cod_original_cell_volume 2077.5(6)
_cod_original_sg_symbol_H-M P-1
_cod_database_code 7011654

loop_
_symmetry_equiv_pos_as_xyz
'x, y, z'
'-x, -y, -z'

loop_
_atom_site_label
_atom_site_type_symbol
_atom_site_fract_x
_atom_site_fract_y
_atom_site_fract_z
_atom_site_U_iso_or_equiv
_atom_site_adp_type
_atom_site_occupancy
_atom_site_symmetry_multiplicity
_atom_site_calc_flag
_atom_site_refinement_flags
_atom_site_disorder_assembly
_atom_site_disorder_group
Si1 Si 0.13778(5) 0.72682(4) 0.34840(3) 0.02625(12) Uani 1 1 d . . .
Si4 Si -0.17323(5) 0.52248(4) 0.22331(3) 0.02639(12) Uani 1 1 d . . .
Si2 Si 0.09182(6) 0.77940(5) 0.46935(3) 0.03550(14) Uani 1 1 d . . .
Si3 Si 0.31472(6) 0.64753(5) 0.35886(4) 0.04410(16) Uani 1 1 d . . .
N1 N 0.00102(16) 0.81578(12) 0.18403(8) 0.0282(3) Uani 1 1 d . . .
N2 N 0.16955(16) 0.84357(12) 0.30267(8) 0.0282(3) Uani 1 1 d . . .
C2 C -0.01502(18) 0.66162(14) 0.25870(10) 0.0251(4) Uani 1 1 d . . .
C1 C 0.03971(18) 0.77045(14) 0.24077(10) 0.0245(3) Uani 1 1 d . . .
C11 C 0.2472(2) 0.96566(15) 0.31487(10) 0.0332(4) Uani 1 1 d . . .
C12 C 0.1826(3) 1.04332(17) 0.33448(11) 0.0442(5) Uani 1 1 d . . .
C3 C -0.1099(2) 0.73831(16) 0.11576(11) 0.0359(5) Uani 1 1 d . . .
C8 C -0.0723(3) 0.66906(17) 0.05989(12) 0.0506(6) Uani 1 1 d . . .
C19 C 0.2275(3) 0.93251(19) 0.52355(13) 0.0526(6) Uani 1 1 d . . .
H19A H 0.2098 0.9543 0.5730 0.079 Uiso 1 1 calc R . .
H19B H 0.2170 0.9853 0.4938 0.079 Uiso 1 1 calc R . .
H19C H 0.3252 0.9363 0.5317 0.079 Uiso 1 1 calc R . .
C16 C 0.3915(2) 1.00836(18) 0.30711(11) 0.0437(5) Uani 1 1 d . . .
C26 C -0.1650(3) 0.44171(18) 0.29922(13) 0.0500(6) Uani 1 1 d . . .
H26A H -0.0791 0.4257 0.3046 0.075 Uiso 1 1 calc R . .
H26B H -0.2508 0.3694 0.2838 0.075 Uiso 1 1 calc R . .
H26C H -0.1608 0.4887 0.3481 0.075 Uiso 1 1 calc R . .
C27 C -0.1850(3) 0.42223(17) 0.13041(12) 0.0510(6) Uani 1 1 d . . .
H27A H -0.2061 0.4535 0.0877 0.076 Uiso 1 1 calc R . .
H27B H -0.2616 0.3463 0.1221 0.076 Uiso 1 1 calc R . .
H27C H -0.0932 0.4156 0.1340 0.076 Uiso 1 1 calc R . .
C4 C -0.2491(2) 0.7366(2) 0.09960(15) 0.0544(6) Uani 1 1 d . . .
C18 C 0.4599(2) 0.9261(2) 0.28619(14) 0.0553(6) Uani 1 1 d . . .
H18A H 0.5480 0.9663 0.2726 0.083 Uiso 1 1 calc R . .
H18B H 0.3926 0.8618 0.2427 0.083 Uiso 1 1 calc R . .
H18C H 0.4833 0.8973 0.3298 0.083 Uiso 1 1 calc R . .
C14 C 0.4050(4) 1.2054(2) 0.33839(15) 0.0732(9) Uani 1 1 d . . .
H14 H 0.4571 1.2852 0.3460 0.088 Uiso 1 1 calc R . .
C17 C 0.0321(3) 1.0003(2) 0.34664(14) 0.0562(6) Uani 1 1 d . . .
H17A H -0.0360 0.9393 0.3015 0.084 Uiso 1 1 calc R . .
H17B H 0.0023 1.0638 0.3547 0.084 Uiso 1 1 calc R . .
H17C H 0.0337 0.9703 0.3914 0.084 Uiso 1 1 calc R . .
C25 C -0.3547(2) 0.5312(2) 0.21070(19) 0.0663(8) Uani 1 1 d . . .
H25A H -0.3550 0.5798 0.2577 0.099 Uiso 1 1 calc R . .
H25B H -0.4307 0.4542 0.1996 0.099 Uiso 1 1 calc R . .
H25C H -0.3718 0.5643 0.1683 0.099 Uiso 1 1 calc R . .
C15 C 0.4677(3) 1.1292(2) 0.32023(14) 0.0631(8) Uani 1 1 d . . .
H15 H 0.5636 1.1585 0.3165 0.076 Uiso 1 1 calc R . .
C23 C 0.2428(3) 0.5075(2) 0.38816(19) 0.0721(8) Uani 1 1 d . . .
H23A H 0.3147 0.4753 0.3920 0.108 Uiso 1 1 calc R . .
H23B H 0.1541 0.4525 0.3497 0.108 Uiso 1 1 calc R . .
H23C H 0.2229 0.5234 0.4377 0.108 Uiso 1 1 calc R . .
C20 C 0.1172(3) 0.6840(2) 0.53270(14) 0.0671(8) Uani 1 1 d . . .
H20A H 0.2141 0.6864 0.5395 0.101 Uiso 1 1 calc R . .
H20B H 0.0461 0.6050 0.5086 0.101 Uiso 1 1 calc R . .
H20C H 0.1043 0.7116 0.5825 0.101 Uiso 1 1 calc R . .
C7 C -0.1762(4) 0.6015(2) -0.01027(14) 0.0786(10) Uani 1 1 d . . .
H7 H -0.1515 0.5568 -0.0472 0.094 Uiso 1 1 calc R . .
C21 C -0.1016(2) 0.7658(2) 0.45425(14) 0.0584(6) Uani 1 1 d . . .
H21A H -0.1680 0.6888 0.4223 0.088 Uiso 1 1 calc R . .
H21B H -0.1134 0.8229 0.4289 0.088 Uiso 1 1 calc R . .
H21C H -0.1224 0.7788 0.5037 0.088 Uiso 1 1 calc R . .
C10 C 0.0758(3) 0.6680(2) 0.07735(15) 0.0609(7) Uani 1 1 d . . .
H10A H 0.0808 0.6205 0.1122 0.091 Uiso 1 1 calc R . .
H10B H 0.1487 0.7465 0.1012 0.091 Uiso 1 1 calc R . .
H10C H 0.0934 0.6364 0.0299 0.091 Uiso 1 1 calc R . .
C6 C -0.3125(5) 0.5989(3) -0.02628(18) 0.0948(14) Uani 1 1 d . . .
H6 H -0.3803 0.5521 -0.0736 0.114 Uiso 1 1 calc R . .
C13 C 0.2648(3) 1.1629(2) 0.34523(13) 0.0641(8) Uani 1 1 d . . .
H13 H 0.2227 1.2151 0.3574 0.077 Uiso 1 1 calc R . .
C24 C 0.4920(3) 0.7445(3) 0.43539(19) 0.0776(9) Uani 1 1 d . . .
H24A H 0.4726 0.7623 0.4848 0.116 Uiso 1 1 calc R . .
H24B H 0.5378 0.8158 0.4217 0.116 Uiso 1 1 calc R . .
H24C H 0.5562 0.7050 0.4387 0.116 Uiso 1 1 calc R . .
C5 C -0.3519(3) 0.6654(3) 0.0272(2) 0.0810(11) Uani 1 1 d . . .
H5 H -0.4458 0.6635 0.0156 0.097 Uiso 1 1 calc R . .
C9 C -0.2903(3) 0.8066(2) 0.1590(2) 0.0750(9) Uani 1 1 d . . .
H9A H -0.2744 0.7851 0.2067 0.113 Uiso 1 1 calc R . .
H9B H -0.3920 0.7912 0.1405 0.113 Uiso 1 1 calc R . .
H9C H -0.2312 0.8883 0.1679 0.113 Uiso 1 1 calc R . .
Li1 Li 0.1097(4) 0.9736(3) 0.17921(19) 0.0345(7) Uani 1 1 d . . .
C22 C 0.3469(3) 0.6095(2) 0.26106(18) 0.0728(8) Uani 1 1 d . . .
H22A H 0.3936 0.5563 0.2606 0.109 Uiso 1 1 calc R . .
H22B H 0.4088 0.6795 0.2508 0.109 Uiso 1 1 calc R . .
H22C H 0.2547 0.5733 0.2216 0.109 Uiso 1 1 calc R . .
P1 P 0.29069(6) 1.01812(5) 0.09018(3) 0.04474(15) Uani 1 1 d . . .
P2 P 0.00359(7) 1.12954(5) 0.15519(3) 0.04331(15) Uani 1 1 d . . .
C28 C 0.2082(2) 1.00347(18) -0.01232(12) 0.0398(5) Uani 1 1 d . . .
H28A H 0.1698 1.0624 -0.0146 0.048 Uiso 1 1 calc R . .
H28B H 0.2839 1.0181 -0.0394 0.048 Uiso 1 1 calc R . .
C29 C -0.0850(2) 1.11701(18) 0.05408(12) 0.0420(5) Uani 1 1 d . . .
H29A H -0.1246 1.1756 0.0541 0.050 Uiso 1 1 calc R . .
H29B H -0.0117 1.1332 0.0255 0.050 Uiso 1 1 calc R . .
C33 C -0.1317(3) 1.1483(2) 0.20420(15) 0.0686(8) Uani 1 1 d . . .
H33A H -0.0912 1.1686 0.2595 0.103 Uiso 1 1 calc R . .
H33B H -0.2185 1.0765 0.1881 0.103 Uiso 1 1 calc R . .
H33C H -0.1562 1.2095 0.1906 0.103 Uiso 1 1 calc R . .
C30 C 0.3998(3) 0.9322(3) 0.07914(17) 0.0724(9) Uani 1 1 d . . .
H30A H 0.4670 0.9633 0.0499 0.109 Uiso 1 1 calc R . .
H30B H 0.3358 0.8522 0.0521 0.109 Uiso 1 1 calc R . .
H30C H 0.4537 0.9361 0.1296 0.109 Uiso 1 1 calc R . .
C32 C 0.1439(3) 1.2798(2) 0.18321(16) 0.0725(9) Uani 1 1 d . . .
H32A H 0.0980 1.3320 0.1753 0.109 Uiso 1 1 calc R . .
H32B H 0.2112 1.2852 0.1519 0.109 Uiso 1 1 calc R . .
H32C H 0.1961 1.3008 0.2371 0.109 Uiso 1 1 calc R . .
C31 C 0.4351(3) 1.1662(2) 0.11751(16) 0.0783(10) Uani 1 1 d . . .
H31A H 0.4973 1.1822 0.1686 0.117 Uiso 1 1 calc R . .
H31B H 0.3916 1.2215 0.1176 0.117 Uiso 1 1 calc R . .
H31C H 0.4923 1.1725 0.0807 0.117 Uiso 1 1 calc R . .

loop_
_atom_site_aniso_label
_atom_site_aniso_U_11
_atom_site_aniso_U_22
_atom_site_aniso_U_33
_atom_site_aniso_U_23
_atom_site_aniso_U_13
_atom_site_aniso_U_12
Si1 0.0266(2) 0.0234(2) 0.0247(2) 0.00707(19) 0.00371(19) 0.00715(19)
Si4 0.0251(2) 0.0217(2) 0.0280(3) 0.00860(19) 0.00459(19) 0.00537(19)
Si2 0.0417(3) 0.0328(3) 0.0236(3) 0.0071(2) 0.0066(2) 0.0075(2)
Si3 0.0313(3) 0.0375(3) 0.0629(4) 0.0151(3) 0.0071(3) 0.0156(3)
N1 0.0312(8) 0.0231(7) 0.0252(8) 0.0087(6) 0.0042(6) 0.0063(6)
N2 0.0291(8) 0.0218(7) 0.0255(8) 0.0066(6) 0.0021(6) 0.0041(6)
C2 0.0263(8) 0.0234(8) 0.0223(8) 0.0070(7) 0.0044(7) 0.0073(7)
C1 0.0244(8) 0.0236(8) 0.0226(8) 0.0049(7) 0.0063(7) 0.0075(7)
C11 0.0401(11) 0.0242(9) 0.0201(9) 0.0058(7) -0.0014(8) 0.0013(8)
C12 0.0687(15) 0.0301(10) 0.0246(10) 0.0050(8) 0.0027(10) 0.0164(10)
C3 0.0392(11) 0.0248(9) 0.0303(10) 0.0147(8) -0.0011(8) 0.0003(8)
C8 0.0794(17) 0.0262(10) 0.0251(10) 0.0083(8) 0.0086(10) 0.0008(10)
C19 0.0586(15) 0.0384(12) 0.0398(13) -0.0020(10) 0.0035(11) 0.0076(11)
C16 0.0401(11) 0.0396(11) 0.0276(10) 0.0128(9) -0.0028(8) -0.0055(9)
C26 0.0562(14) 0.0368(11) 0.0404(12) 0.0203(10) 0.0046(10) 0.0002(10)
C27 0.0678(15) 0.0270(10) 0.0384(12) 0.0024(9) 0.0153(11) 0.0004(10)
C4 0.0401(12) 0.0426(13) 0.0681(16) 0.0319(12) -0.0014(11) 0.0033(10)
C18 0.0349(11) 0.0690(16) 0.0531(14) 0.0244(12) 0.0115(10) 0.0083(11)
C14 0.094(2) 0.0289(12) 0.0490(15) 0.0128(11) -0.0164(14) -0.0112(14)
C17 0.0834(18) 0.0552(15) 0.0436(13) 0.0107(11) 0.0197(12) 0.0438(14)
C25 0.0273(11) 0.0451(14) 0.121(2) 0.0285(15) 0.0140(13) 0.0093(10)
C15 0.0566(15) 0.0469(14) 0.0427(13) 0.0196(11) -0.0119(11) -0.0172(12)
C23 0.0667(17) 0.0492(15) 0.114(3) 0.0388(16) 0.0224(17) 0.0320(13)
C20 0.098(2) 0.0535(15) 0.0408(13) 0.0249(12) 0.0152(13) 0.0171(14)
C7 0.123(3) 0.0397(14) 0.0290(12) 0.0102(10) -0.0051(15) -0.0024(15)
C21 0.0483(14) 0.0671(16) 0.0498(14) 0.0001(12) 0.0192(11) 0.0176(12)
C10 0.090(2) 0.0450(14) 0.0531(15) 0.0090(11) 0.0395(14) 0.0260(13)
C6 0.120(3) 0.0495(17) 0.0492(18) 0.0244(14) -0.0307(19) -0.0162(18)
C13 0.108(2) 0.0297(12) 0.0359(13) 0.0044(9) -0.0039(13) 0.0218(14)
C24 0.0461(15) 0.0745(19) 0.095(2) 0.0321(17) -0.0141(14) 0.0180(14)
C5 0.0498(15) 0.0637(18) 0.092(2) 0.0523(18) -0.0247(16) -0.0114(14)
C9 0.0405(14) 0.0696(19) 0.125(3) 0.0489(19) 0.0194(16) 0.0243(13)
Li1 0.0401(18) 0.0280(16) 0.0336(17) 0.0129(13) 0.0096(14) 0.0101(14)
C22 0.0638(17) 0.0652(18) 0.097(2) 0.0107(16) 0.0405(16) 0.0318(14)
P1 0.0359(3) 0.0540(4) 0.0385(3) 0.0220(3) 0.0103(2) 0.0076(3)
P2 0.0614(4) 0.0309(3) 0.0365(3) 0.0115(2) 0.0067(3) 0.0200(3)
C28 0.0423(11) 0.0414(11) 0.0403(11) 0.0202(9) 0.0142(9) 0.0165(9)
C29 0.0503(12) 0.0388(11) 0.0412(12) 0.0186(9) 0.0105(10) 0.0203(10)
C33 0.118(2) 0.0688(17) 0.0546(16) 0.0284(14) 0.0406(16) 0.0636(18)
C30 0.0504(14) 0.124(3) 0.0791(19) 0.0681(19) 0.0338(14) 0.0487(16)
C32 0.100(2) 0.0339(13) 0.0554(16) 0.0127(11) -0.0079(15) 0.0099(13)
C31 0.0613(17) 0.0759(19) 0.0521(16) 0.0240(14) 0.0019(13) -0.0184(14)

loop_
_atom_type_symbol
_atom_type_description
_atom_type_scat_dispersion_real
_atom_type_scat_dispersion_imag
_atom_type_scat_source
C C 0.0033 0.0016 'International Tables Vol C Tables 4.2.6.8 and 6.1.1.4'
H H 0.0000 0.0000 'International Tables Vol C Tables 4.2.6.8 and 6.1.1.4'
Li Li -0.0003 0.0001 'International Tables Vol C Tables 4.2.6.8 and 6.1.1.4'
N N 0.0061 0.0033 'International Tables Vol C Tables 4.2.6.8 and 6.1.1.4'
P P 0.1023 0.0942 'International Tables Vol C Tables 4.2.6.8 and 6.1.1.4'
Si Si 0.0817 0.0704 'International Tables Vol C Tables 4.2.6.8 and 6.1.1.4'

loop_
_geom_angle_atom_site_label_1
_geom_angle_atom_site_label_2
_geom_angle_atom_site_label_3
_geom_angle
_geom_angle_site_symmetry_1
_geom_angle_site_symmetry_3
_geom_angle_publ_flag
N2 Si1 C2 77.25(7) . . ?
N2 Si1 Si2 110.79(6) . . ?
C2 Si1 Si2 119.62(6) . . ?
N2 Si1 Si3 116.35(6) . . ?
C2 Si1 Si3 116.96(6) . . ?
Si2 Si1 Si3 111.61(3) . . ?
C2 Si4 C25 115.37(9) . . ?
C2 Si4 C26 107.21(9) . . ?
C25 Si4 C26 104.56(12) . . ?
C2 Si4 C27 116.31(9) . . ?
C25 Si4 C27 106.47(13) . . ?
C26 Si4 C27 105.91(10) . . ?
C20 Si2 C21 107.61(13) . . ?
C20 Si2 C19 106.38(11) . . ?
C21 Si2 C19 111.37(11) . . ?
C20 Si2 Si1 112.12(10) . . ?
C21 Si2 Si1 110.30(8) . . ?
C19 Si2 Si1 109.02(8) . . ?
C22 Si3 C24 111.17(15) . . ?
C22 Si3 C23 107.14(14) . . ?
C24 Si3 C23 105.46(13) . . ?
C22 Si3 Si1 109.14(9) . . ?
C24 Si3 Si1 113.96(10) . . ?
C23 Si3 Si1 109.69(9) . . ?
C1 N1 C3 117.91(14) . . ?
C1 N1 Li1 124.46(15) . . ?
C3 N1 Li1 116.53(14) . . ?
C11 N2 C1 124.58(14) . . ?
C11 N2 Si1 144.22(12) . . ?
C1 N2 Si1 89.39(10) . . ?
C1 C2 Si4 139.44(13) . . ?
C1 C2 Si1 87.85(11) . . ?
Si4 C2 Si1 132.23(9) . . ?
N1 C1 C2 136.67(16) . . ?
N1 C1 N2 117.86(14) . . ?
C2 C1 N2 105.47(14) . . ?
C12 C11 C16 120.29(18) . . ?
C12 C11 N2 120.87(18) . . ?
C16 C11 N2 118.84(18) . . ?
C13 C12 C11 118.1(2) . . ?
C13 C12 C17 120.8(2) . . ?
C11 C12 C17 121.09(18) . . ?
C4 C3 N1 121.4(2) . . ?
C4 C3 C8 119.7(2) . . ?
N1 C3 C8 118.66(19) . . ?
C7 C8 C3 119.1(3) . . ?
C7 C8 C10 120.7(3) . . ?
C3 C8 C10 120.20(19) . . ?
Si2 C19 H19A 109.5 . . ?
Si2 C19 H19B 109.5 . . ?
H19A C19 H19B 109.5 . . ?
Si2 C19 H19C 109.5 . . ?
H19A C19 H19C 109.5 . . ?
H19B C19 H19C 109.5 . . ?
C15 C16 C11 118.3(2) . . ?
C15 C16 C18 121.4(2) . . ?
C11 C16 C18 120.31(18) . . ?
Si4 C26 H26A 109.5 . . ?
Si4 C26 H26B 109.5 . . ?
H26A C26 H26B 109.5 . . ?
Si4 C26 H26C 109.5 . . ?
H26A C26 H26C 109.5 . . ?
H26B C26 H26C 109.5 . . ?
Si4 C27 H27A 109.5 . . ?
Si4 C27 H27B 109.5 . . ?
H27A C27 H27B 109.5 . . ?
Si4 C27 H27C 109.5 . . ?
H27A C27 H27C 109.5 . . ?
H27B C27 H27C 109.5 . . ?
C3 C4 C5 119.1(3) . . ?
C3 C4 C9 119.9(2) . . ?
C5 C4 C9 121.0(3) . . ?
C16 C18 H18A 109.5 . . ?
C16 C18 H18B 109.5 . . ?
H18A C18 H18B 109.5 . . ?
C16 C18 H18C 109.5 . . ?
H18A C18 H18C 109.5 . . ?
H18B C18 H18C 109.5 . . ?
C13 C14 C15 119.4(2) . . ?
C13 C14 H14 120.3 . . ?
C15 C14 H14 120.3 . . ?
C12 C17 H17A 109.5 . . ?
C12 C17 H17B 109.5 . . ?
H17A C17 H17B 109.5 . . ?
C12 C17 H17C 109.5 . . ?
H17A C17 H17C 109.5 . . ?
H17B C17 H17C 109.5 . . ?
Si4 C25 H25A 109.5 . . ?
Si4 C25 H25B 109.5 . . ?
H25A C25 H25B 109.5 . . ?
Si4 C25 H25C 109.5 . . ?
H25A C25 H25C 109.5 . . ?
H25B C25 H25C 109.5 . . ?
C14 C15 C16 121.8(3) . . ?
C14 C15 H15 119.1 . . ?
C16 C15 H15 119.1 . . ?
Si3 C23 H23A 109.5 . . ?
Si3 C23 H23B 109.5 . . ?
H23A C23 H23B 109.5 . . ?
Si3 C23 H23C 109.5 . . ?
H23A C23 H23C 109.5 . . ?
H23B C23 H23C 109.5 . . ?
Si2 C20 H20A 109.5 . . ?
Si2 C20 H20B 109.5 . . ?
H20A C20 H20B 109.5 . . ?
Si2 C20 H20C 109.5 . . ?
H20A C20 H20C 109.5 . . ?
H20B C20 H20C 109.5 . . ?
C6 C7 C8 121.5(3) . . ?
C6 C7 H7 119.2 . . ?
C8 C7 H7 119.2 . . ?
Si2 C21 H21A 109.5 . . ?
Si2 C21 H21B 109.5 . . ?
H21A C21 H21B 109.5 . . ?
Si2 C21 H21C 109.5 . . ?
H21A C21 H21C 109.5 . . ?
H21B C21 H21C 109.5 . . ?
C8 C10 H10A 109.5 . . ?
C8 C10 H10B 109.5 . . ?
H10A C10 H10B 109.5 . . ?
C8 C10 H10C 109.5 . . ?
H10A C10 H10C 109.5 . . ?
H10B C10 H10C 109.5 . . ?
C7 C6 C5 120.5(3) . . ?
C7 C6 H6 119.7 . . ?
C5 C6 H6 119.7 . . ?
C14 C13 C12 122.1(3) . . ?
C14 C13 H13 118.9 . . ?
C12 C13 H13 118.9 . . ?
Si3 C24 H24A 109.5 . . ?
Si3 C24 H24B 109.5 . . ?
H24A C24 H24B 109.5 . . ?
Si3 C24 H24C 109.5 . . ?
H24A C24 H24C 109.5 . . ?
H24B C24 H24C 109.5 . . ?
C6 C5 C4 120.1(3) . . ?
C6 C5 H5 120.0 . . ?
C4 C5 H5 120.0 . . ?
C4 C9 H9A 109.5 . . ?
C4 C9 H9B 109.5 . . ?
H9A C9 H9B 109.5 . . ?
C4 C9 H9C 109.5 . . ?
H9A C9 H9C 109.5 . . ?
H9B C9 H9C 109.5 . . ?
N1 Li1 P1 121.84(16) . . ?
N1 Li1 P2 127.09(16) . . ?
P1 Li1 P2 96.63(10) . . ?
Si3 C22 H22A 109.5 . . ?
Si3 C22 H22B 109.5 . . ?
H22A C22 H22B 109.5 . . ?
Si3 C22 H22C 109.5 . . ?
H22A C22 H22C 109.5 . . ?
H22B C22 H22C 109.5 . . ?
C31 P1 C30 100.19(15) . . ?
C31 P1 C28 100.14(11) . . ?
C30 P1 C28 100.94(11) . . ?
C31 P1 Li1 116.83(13) . . ?
C30 P1 Li1 118.98(10) . . ?
C28 P1 Li1 116.58(10) . . ?
C32 P2 C33 101.32(14) . . ?
C32 P2 C29 100.08(10) . . ?
C33 P2 C29 101.04(12) . . ?
C32 P2 Li1 113.69(12) . . ?
C33 P2 Li1 120.01(11) . . ?
C29 P2 Li1 117.63(10) . . ?
C29 C28 P1 113.05(13) 2_575 . ?
C29 C28 H28A 109.0 2_575 . ?
P1 C28 H28A 109.0 . . ?
C29 C28 H28B 109.0 2_575 . ?
P1 C28 H28B 109.0 . . ?
H28A C28 H28B 107.8 . . ?
C28 C29 P2 113.12(14) 2_575 . ?
C28 C29 H29A 109.0 2_575 . ?
P2 C29 H29A 109.0 . . ?
C28 C29 H29B 109.0 2_575 . ?
P2 C29 H29B 109.0 . . ?
H29A C29 H29B 107.8 . . ?
P2 C33 H33A 109.5 . . ?
P2 C33 H33B 109.5 . . ?
H33A C33 H33B 109.5 . . ?
P2 C33 H33C 109.5 . . ?
H33A C33 H33C 109.5 . . ?
H33B C33 H33C 109.5 . . ?
P1 C30 H30A 109.5 . . ?
P1 C30 H30B 109.5 . . ?
H30A C30 H30B 109.5 . . ?
P1 C30 H30C 109.5 . . ?
H30A C30 H30C 109.5 . . ?
H30B C30 H30C 109.5 . . ?
P2 C32 H32A 109.5 . . ?
P2 C32 H32B 109.5 . . ?
H32A C32 H32B 109.5 . . ?
P2 C32 H32C 109.5 . . ?
H32A C32 H32C 109.5 . . ?
H32B C32 H32C 109.5 . . ?
P1 C31 H31A 109.5 . . ?
P1 C31 H31B 109.5 . . ?
H31A C31 H31B 109.5 . . ?
P1 C31 H31C 109.5 . . ?
H31A C31 H31C 109.5 . . ?
H31B C31 H31C 109.5 . . ?

loop_
_geom_bond_atom_site_label_1
_geom_bond_atom_site_label_2
_geom_bond_distance
_geom_bond_site_symmetry_2
_geom_bond_publ_flag
Si1 N2 1.7923(15) . ?
Si1 C2 1.8417(17) . ?
Si1 Si2 2.3600(8) . ?
Si1 Si3 2.3613(8) . ?
Si4 C2 1.8098(17) . ?
Si4 C25 1.866(2) . ?
Si4 C26 1.873(2) . ?
Si4 C27 1.878(2) . ?
Si2 C20 1.871(2) . ?
Si2 C21 1.876(2) . ?
Si2 C19 1.877(2) . ?
Si3 C22 1.875(3) . ?
Si3 C24 1.881(3) . ?
Si3 C23 1.883(2) . ?
N1 C1 1.336(2) . ?
N1 C3 1.418(2) . ?
N1 Li1 1.939(3) . ?
N2 C11 1.418(2) . ?
N2 C1 1.432(2) . ?
C2 C1 1.419(2) . ?
C11 C12 1.405(3) . ?
C11 C16 1.413(3) . ?
C12 C13 1.403(3) . ?
C12 C17 1.502(3) . ?
C3 C4 1.385(3) . ?
C3 C8 1.422(3) . ?
C8 C7 1.386(3) . ?
C8 C10 1.487(3) . ?
C19 H19A 0.9600 . ?
C19 H19B 0.9600 . ?
C19 H19C 0.9600 . ?
C16 C15 1.400(3) . ?
C16 C18 1.488(3) . ?
C26 H26A 0.9600 . ?
C26 H26B 0.9600 . ?
C26 H26C 0.9600 . ?
C27 H27A 0.9600 . ?
C27 H27B 0.9600 . ?
C27 H27C 0.9600 . ?
C4 C5 1.419(4) . ?
C4 C9 1.491(4) . ?
C18 H18A 0.9600 . ?
C18 H18B 0.9600 . ?
C18 H18C 0.9600 . ?
C14 C13 1.368(4) . ?
C14 C15 1.369(4) . ?
C14 H14 0.9300 . ?
C17 H17A 0.9600 . ?
C17 H17B 0.9600 . ?
C17 H17C 0.9600 . ?
C25 H25A 0.9600 . ?
C25 H25B 0.9600 . ?
C25 H25C 0.9600 . ?
C15 H15 0.9300 . ?
C23 H23A 0.9600 . ?
C23 H23B 0.9600 . ?
C23 H23C 0.9600 . ?
C20 H20A 0.9600 . ?
C20 H20B 0.9600 . ?
C20 H20C 0.9600 . ?
C7 C6 1.352(5) . ?
C7 H7 0.9300 . ?
C21 H21A 0.9600 . ?
C21 H21B 0.9600 . ?
C21 H21C 0.9600 . ?
C10 H10A 0.9600 . ?
C10 H10B 0.9600 . ?
C10 H10C 0.9600 . ?
C6 C5 1.384(5) . ?
C6 H6 0.9300 . ?
C13 H13 0.9300 . ?
C24 H24A 0.9600 . ?
C24 H24B 0.9600 . ?
C24 H24C 0.9600 . ?
C5 H5 0.9300 . ?
C9 H9A 0.9600 . ?
C9 H9B 0.9600 . ?
C9 H9C 0.9600 . ?
Li1 P1 2.648(3) . ?
Li1 P2 2.651(3) . ?
C22 H22A 0.9600 . ?
C22 H22B 0.9600 . ?
C22 H22C 0.9600 . ?
P1 C31 1.827(2) . ?
P1 C30 1.835(3) . ?
P1 C28 1.840(2) . ?
P2 C32 1.831(2) . ?
P2 C33 1.834(3) . ?
P2 C29 1.841(2) . ?
C28 C29 1.526(3) 2_575 ?
C28 H28A 0.9700 . ?
C28 H28B 0.9700 . ?
C29 C28 1.526(3) 2_575 ?
C29 H29A 0.9700 . ?
C29 H29B 0.9700 . ?
C33 H33A 0.9600 . ?
C33 H33B 0.9600 . ?
C33 H33C 0.9600 . ?
C30 H30A 0.9600 . ?
C30 H30B 0.9600 . ?
C30 H30C 0.9600 . ?
C32 H32A 0.9600 . ?
C32 H32B 0.9600 . ?
C32 H32C 0.9600 . ?
C31 H31A 0.9600 . ?
C31 H31B 0.9600 . ?
C31 H31C 0.9600 . ?

loop_
_geom_torsion_atom_site_label_1
_geom_torsion_atom_site_label_2
_geom_torsion_atom_site_label_3
_geom_torsion_atom_site_label_4
_geom_torsion
_geom_torsion_site_symmetry_1
_geom_torsion_site_symmetry_2
_geom_torsion_site_symmetry_3
_geom_torsion_site_symmetry_4
_geom_torsion_publ_flag
N2 Si1 Si2 C20 -161.80(11) . . . . ?
C2 Si1 Si2 C20 111.40(12) . . . . ?
Si3 Si1 Si2 C20 -30.42(10) . . . . ?
N2 Si1 Si2 C21 78.30(11) . . . . ?
C2 Si1 Si2 C21 -8.50(11) . . . . ?
Si3 Si1 Si2 C21 -150.32(9) . . . . ?
N2 Si1 Si2 C19 -44.27(10) . . . . ?
C2 Si1 Si2 C19 -131.07(10) . . . . ?
Si3 Si1 Si2 C19 87.11(9) . . . . ?
N2 Si1 Si3 C22 -50.89(11) . . . . ?
C2 Si1 Si3 C22 37.70(11) . . . . ?
Si2 Si1 Si3 C22 -179.37(9) . . . . ?
N2 Si1 Si3 C24 74.05(13) . . . . ?
C2 Si1 Si3 C24 162.65(13) . . . . ?
Si2 Si1 Si3 C24 -54.43(12) . . . . ?
N2 Si1 Si3 C23 -167.99(12) . . . . ?
C2 Si1 Si3 C23 -79.39(13) . . . . ?
Si2 Si1 Si3 C23 63.53(11) . . . . ?
C2 Si1 N2 C11 164.3(2) . . . . ?
Si2 Si1 N2 C11 47.1(2) . . . . ?
Si3 Si1 N2 C11 -81.7(2) . . . . ?
C2 Si1 N2 C1 1.33(10) . . . . ?
Si2 Si1 N2 C1 -115.80(9) . . . . ?
Si3 Si1 N2 C1 115.32(9) . . . . ?
C25 Si4 C2 C1 -52.3(2) . . . . ?
C26 Si4 C2 C1 -168.3(2) . . . . ?
C27 Si4 C2 C1 73.4(2) . . . . ?
C25 Si4 C2 Si1 116.99(16) . . . . ?
C26 Si4 C2 Si1 1.00(17) . . . . ?
C27 Si4 C2 Si1 -117.25(14) . . . . ?
N2 Si1 C2 C1 -1.34(10) . . . . ?
Si2 Si1 C2 C1 105.51(10) . . . . ?
Si3 Si1 C2 C1 -114.63(10) . . . . ?
N2 Si1 C2 Si4 -174.42(15) . . . . ?
Si2 Si1 C2 Si4 -67.57(14) . . . . ?
Si3 Si1 C2 Si4 72.28(14) . . . . ?
C3 N1 C1 C2 -11.5(3) . . . . ?
Li1 N1 C1 C2 -179.1(2) . . . . ?
C3 N1 C1 N2 168.19(16) . . . . ?
Li1 N1 C1 N2 0.6(3) . . . . ?
Si4 C2 C1 N1 -6.5(4) . . . . ?
Si1 C2 C1 N1 -178.6(2) . . . . ?
Si4 C2 C1 N2 173.82(16) . . . . ?
Si1 C2 C1 N2 1.70(13) . . . . ?
C11 N2 C1 N1 10.5(3) . . . . ?
Si1 N2 C1 N1 178.47(14) . . . . ?
C11 N2 C1 C2 -169.73(16) . . . . ?
Si1 N2 C1 C2 -1.75(13) . . . . ?
C1 N2 C11 C12 65.1(2) . . . . ?
Si1 N2 C11 C12 -94.0(3) . . . . ?
C1 N2 C11 C16 -115.0(2) . . . . ?
Si1 N2 C11 C16 85.9(3) . . . . ?
C16 C11 C12 C13 0.6(3) . . . . ?
N2 C11 C12 C13 -179.56(17) . . . . ?
C16 C11 C12 C17 -177.13(18) . . . . ?
N2 C11 C12 C17 2.8(3) . . . . ?
C1 N1 C3 C4 107.9(2) . . . . ?
Li1 N1 C3 C4 -83.5(2) . . . . ?
C1 N1 C3 C8 -77.9(2) . . . . ?
Li1 N1 C3 C8 90.7(2) . . . . ?
C4 C3 C8 C7 0.4(3) . . . . ?
N1 C3 C8 C7 -173.92(18) . . . . ?
C4 C3 C8 C10 -178.58(19) . . . . ?
N1 C3 C8 C10 7.1(3) . . . . ?
C12 C11 C16 C15 0.7(3) . . . . ?
N2 C11 C16 C15 -179.23(17) . . . . ?
C12 C11 C16 C18 -179.88(18) . . . . ?
N2 C11 C16 C18 0.2(3) . . . . ?
N1 C3 C4 C5 174.15(17) . . . . ?
C8 C3 C4 C5 0.0(3) . . . . ?
N1 C3 C4 C9 -7.5(3) . . . . ?
C8 C3 C4 C9 178.28(19) . . . . ?
C13 C14 C15 C16 1.1(4) . . . . ?
C11 C16 C15 C14 -1.5(3) . . . . ?
C18 C16 C15 C14 179.0(2) . . . . ?
C3 C8 C7 C6 -0.8(3) . . . . ?
C10 C8 C7 C6 178.2(2) . . . . ?
C8 C7 C6 C5 0.7(4) . . . . ?
C15 C14 C13 C12 0.2(4) . . . . ?
C11 C12 C13 C14 -1.0(3) . . . . ?
C17 C12 C13 C14 176.7(2) . . . . ?
C7 C6 C5 C4 -0.3(4) . . . . ?
C3 C4 C5 C6 0.0(3) . . . . ?
C9 C4 C5 C6 -178.3(2) . . . . ?
C1 N1 Li1 P1 99.7(2) . . . . ?
C3 N1 Li1 P1 -68.0(2) . . . . ?
C1 N1 Li1 P2 -130.49(18) . . . . ?
C3 N1 Li1 P2 61.8(2) . . . . ?
N1 Li1 P1 C31 -156.93(17) . . . . ?
P2 Li1 P1 C31 61.17(15) . . . . ?
N1 Li1 P1 C30 -36.5(2) . . . . ?
P2 Li1 P1 C30 -178.39(12) . . . . ?
N1 Li1 P1 C28 84.80(19) . . . . ?
P2 Li1 P1 C28 -57.09(13) . . . . ?
N1 Li1 P2 C32 162.64(19) . . . . ?
P1 Li1 P2 C32 -58.45(15) . . . . ?
N1 Li1 P2 C33 42.6(2) . . . . ?
P1 Li1 P2 C33 -178.50(12) . . . . ?
N1 Li1 P2 C29 -80.9(2) . . . . ?
P1 Li1 P2 C29 58.00(13) . . . . ?
C31 P1 C28 C29 177.11(18) . . . 2_575 ?
C30 P1 C28 C29 74.55(18) . . . 2_575 ?
Li1 P1 C28 C29 -55.87(19) . . . 2_575 ?
C32 P2 C29 C28 178.35(18) . . . 2_575 ?
C33 P2 C29 C28 -77.90(18) . . . 2_575 ?
Li1 P2 C29 C28 54.73(19) . . . 2_575 ?
